data_4339971
loop_
_publ_author_name
'Ishida, Yutaka'
'Kawaguchi, Hiroyuki'

_publ_section_title
;
 Methylene-Linked Anilide-Bis(aryloxide) Ligands: Lithium, Sodium,
 Potassium, Chromium(III), and Vanadium(III) Ligation.
;
_journal_issue 13
_journal_name_full 'Inorganic chemistry'
_journal_page_first 6775
_journal_page_last 6787
_journal_paper_doi 10.1021/ic5005853
_journal_volume 53
_journal_year 2014
_chemical_formula_moiety 'C50 H61 N2 O2 V, C9 H11 N3'
_chemical_formula_sum 'C59 H72 N5 O2 V'
_chemical_formula_weight 934.16
_chemical_name_systematic
; 
 ? 
;
_space_group_IT_number 2
_symmetry_cell_setting triclinic
_symmetry_space_group_name_Hall '-P 1'
_symmetry_space_group_name_H-M 'P -1'
_atom_sites_solution_hydrogens geom
_atom_sites_solution_primary direct
_atom_sites_solution_secondary difmap
_audit_creation_method SHELXL-97
_cell_angle_alpha 85.840(7)
_cell_angle_beta 83.155(8)
_cell_angle_gamma 79.888(7)
_cell_formula_units_Z 2
_cell_length_a 11.032(3)
_cell_length_b 14.833(5)
_cell_length_c 16.368(5)
_cell_measurement_reflns_used 6275
_cell_measurement_temperature 123
_cell_measurement_theta_max 27.4
_cell_measurement_theta_min 3.0
_cell_volume 2614.4(14)
_computing_cell_refinement 'CrystalClear (Rigaku Inc., 2009)'
_computing_data_collection 'CrystalClear (Rigaku Inc., 2009)'
_computing_data_reduction 'CrystalClear (Rigaku Inc., 2009)'
_computing_molecular_graphics 'Yadokari-XG 2009 (Wakita Nemoto et al., 2009)'
_computing_publication_material 'Yadokari-XG 2009 (Wakita,Nemoto et al., 2009)'
_computing_structure_refinement 'SHELXL-97 (Sheldrick, 1997)'
_computing_structure_solution 'SIR2004 (Burla et al., 2005)'
_diffrn_ambient_temperature 123(2)
_diffrn_detector_area_resol_mean 13.6612
_diffrn_measured_fraction_theta_full 0.995
_diffrn_measured_fraction_theta_max 0.995
_diffrn_measurement_device_type 'Rigaku Mercury375R CCD'
_diffrn_measurement_method dtprofit.ref
_diffrn_radiation_monochromator 'Graphite Monochromator'
_diffrn_radiation_source 'Sealed Tube'
_diffrn_radiation_type MoK\a
_diffrn_radiation_wavelength 0.71075
_diffrn_reflns_av_R_equivalents 0.0364
_diffrn_reflns_av_sigmaI/netI 0.0549
_diffrn_reflns_limit_h_max 14
_diffrn_reflns_limit_h_min -14
_diffrn_reflns_limit_k_max 19
_diffrn_reflns_limit_k_min -19
_diffrn_reflns_limit_l_max 21
_diffrn_reflns_limit_l_min -21
_diffrn_reflns_number 27757
_diffrn_reflns_theta_full 27.40
_diffrn_reflns_theta_max 27.40
_diffrn_reflns_theta_min 3.00
_exptl_absorpt_coefficient_mu 0.236
_exptl_absorpt_correction_T_max 1.000
_exptl_absorpt_correction_T_min 0.823
_exptl_absorpt_correction_type multi-scan
_exptl_absorpt_process_details
;
Jacobson, R. (1998). REQAB. Private communication to the 
Rigaku Corporation, Tokyo, Japan.
;
_exptl_crystal_colour Yellow
_exptl_crystal_density_diffrn 1.187
_exptl_crystal_density_method 'not measured'
_exptl_crystal_description Platelet
_exptl_crystal_F_000 1000
_exptl_crystal_size_max 0.20
_exptl_crystal_size_mid 0.19
_exptl_crystal_size_min 0.10
_refine_diff_density_max 0.514
_refine_diff_density_min -0.496
_refine_diff_density_rms 0.063
_refine_ls_extinction_method none
_refine_ls_goodness_of_fit_ref 1.070
_refine_ls_hydrogen_treatment constr
_refine_ls_matrix_type full
_refine_ls_number_parameters 622
_refine_ls_number_reflns 11852
_refine_ls_number_restraints 0
_refine_ls_restrained_S_all 1.070
_refine_ls_R_factor_all 0.0755
_refine_ls_R_factor_gt 0.0555
_refine_ls_shift/su_max 0.001
_refine_ls_shift/su_mean 0.000
_refine_ls_structure_factor_coef Fsqd
_refine_ls_weighting_details 'calc w=1/[\s^2^(Fo^2^)+(0.0739P)^2^+1.3230P] where P=(Fo^2^+2Fc^2^)/3'
_refine_ls_weighting_scheme calc
_refine_ls_wR_factor_gt 0.1434
_refine_ls_wR_factor_ref 0.1627
_reflns_number_gt 9177
_reflns_number_total 11852
_reflns_threshold_expression >2sigma(I)
_cod_data_source_file ic5005853_si_001.cif
_cod_data_source_block v_mes
_cod_depositor_comments
;
The following automatic conversions were performed:
'_atom_site_symetry_multiplicity' tag replaced with
'_atom_site_symmetry_multiplicity'.

Automatic conversion script
Id: cif_correct_tags 1440 2010-10-19 06:21:57Z saulius 

The following automatic conversions were performed:

'_exptl_absorpt_correction_type' value 'Multi-scan' changed to
'multi-scan' according to
/usr/data/users/saulius/crontab/automatic-downloads/rss-feeds/ACS/lib/dictionaries/cif_core.dic
dictionary named 'cif_core.dic' version 2.4.2 from 2011-04-26.

Automatic conversion script
Id: cif_fix_values 2281 2013-09-26 08:29:07Z andrius 

 Adding full bibliography for 4339961--4339971.cif.
;
_cod_database_code 4339971

loop_
_symmetry_equiv_pos_as_xyz
'x, y, z'
'-x, -y, -z'

loop_
_atom_site_label
_atom_site_type_symbol
_atom_site_fract_x
_atom_site_fract_y
_atom_site_fract_z
_atom_site_U_iso_or_equiv
_atom_site_adp_type
_atom_site_occupancy
_atom_site_symmetry_multiplicity
_atom_site_calc_flag
_atom_site_refinement_flags
V1 V 0.60088(3) 0.22562(2) 0.76271(2) 0.02120(10) Uani 1 1 d .
N1 N 0.52374(16) 0.22753(12) 0.68109(11) 0.0253(4) Uani 1 1 d .
N2 N 0.48397(16) 0.20830(12) 0.84963(10) 0.0230(4) Uani 1 1 d .
O1 O 0.72528(13) 0.12865(9) 0.76527(9) 0.0229(3) Uani 1 1 d .
C1 C 0.76785(19) 0.03675(13) 0.76803(12) 0.0217(4) Uani 1 1 d .
C2 C 0.87467(19) -0.00027(14) 0.71729(12) 0.0231(4) Uani 1 1 d .
C3 C 0.9134(2) -0.09492(15) 0.72422(13) 0.0268(4) Uani 1 1 d .
H1 H 0.9846 -0.1210 0.6899 0.032 Uiso 1 1 calc R
C4 C 0.8529(2) -0.15299(14) 0.77883(13) 0.0287(5) Uani 1 1 d .
C5 C 0.7488(2) -0.11394(15) 0.82829(13) 0.0276(5) Uani 1 1 d .
H2 H 0.7062 -0.1525 0.8660 0.033 Uiso 1 1 calc R
C6 C 0.7047(2) -0.01998(14) 0.82449(12) 0.0236(4) Uani 1 1 d .
C7 C 0.9482(2) 0.06046(15) 0.65742(13) 0.0258(4) Uani 1 1 d .
C8 C 0.8647(2) 0.11395(16) 0.59472(13) 0.0305(5) Uani 1 1 d .
H3 H 0.9127 0.1520 0.5568 0.046 Uiso 1 1 calc R
H4 H 0.7947 0.1532 0.6241 0.046 Uiso 1 1 calc R
H5 H 0.8336 0.0706 0.5635 0.046 Uiso 1 1 calc R
C9 C 0.9998(2) 0.12678(16) 0.70702(14) 0.0308(5) Uani 1 1 d .
H6 H 1.0541 0.0915 0.7455 0.046 Uiso 1 1 calc R
H7 H 0.9310 0.1656 0.7379 0.046 Uiso 1 1 calc R
H8 H 1.0471 0.1654 0.6692 0.046 Uiso 1 1 calc R
C10 C 1.0590(2) 0.00391(17) 0.60847(15) 0.0349(5) Uani 1 1 d .
H9 H 1.1143 -0.0307 0.6466 0.052 Uiso 1 1 calc R
H10 H 1.1041 0.0450 0.5719 0.052 Uiso 1 1 calc R
H11 H 1.0295 -0.0388 0.5755 0.052 Uiso 1 1 calc R
C11 C 0.8996(3) -0.25497(16) 0.78331(17) 0.0398(6) Uani 1 1 d .
H12 H 0.8765 -0.2825 0.7360 0.060 Uiso 1 1 calc R
H13 H 0.8627 -0.2824 0.8345 0.060 Uiso 1 1 calc R
H14 H 0.9900 -0.2662 0.7823 0.060 Uiso 1 1 calc R
C12 C 0.5897(2) 0.01844(14) 0.87975(13) 0.0248(4) Uani 1 1 d .
H15 H 0.5230 0.0442 0.8450 0.030 Uiso 1 1 calc R
H16 H 0.5615 -0.0323 0.9155 0.030 Uiso 1 1 calc R
C13 C 0.55904(18) 0.18483(14) 0.91725(12) 0.0218(4) Uani 1 1 d .
C14 C 0.60970(18) 0.09233(14) 0.93354(12) 0.0218(4) Uani 1 1 d .
C15 C 0.68253(19) 0.07080(14) 0.99796(12) 0.0225(4) Uani 1 1 d .
H17 H 0.7167 0.0084 1.0095 0.027 Uiso 1 1 calc R
C16 C 0.70752(18) 0.13786(14) 1.04658(12) 0.0216(4) Uani 1 1 d .
C17 C 0.65982(19) 0.22875(14) 1.02642(12) 0.0233(4) Uani 1 1 d .
H18 H 0.6777 0.2754 1.0576 0.028 Uiso 1 1 calc R
C18 C 0.58613(18) 0.25388(14) 0.96158(12) 0.0226(4) Uani 1 1 d .
C19 C 0.78379(19) 0.10856(14) 1.11979(13) 0.0241(4) Uani 1 1 d .
C20 C 0.9061(2) 0.04680(16) 1.09141(14) 0.0296(5) Uani 1 1 d .
H19 H 0.9516 0.0788 1.0466 0.044 Uiso 1 1 calc R
H20 H 0.8886 -0.0100 1.0718 0.044 Uiso 1 1 calc R
H21 H 0.9562 0.0321 1.1377 0.044 Uiso 1 1 calc R
C21 C 0.7077(2) 0.05487(18) 1.18428(14) 0.0346(5) Uani 1 1 d .
H22 H 0.7531 0.0379 1.2326 0.052 Uiso 1 1 calc R
H23 H 0.6935 -0.0007 1.1606 0.052 Uiso 1 1 calc R
H24 H 0.6280 0.0932 1.2008 0.052 Uiso 1 1 calc R
C22 C 0.8135(2) 0.19091(16) 1.15973(14) 0.0320(5) Uani 1 1 d .
H25 H 0.8608 0.2264 1.1188 0.048 Uiso 1 1 calc R
H26 H 0.8626 0.1694 1.2056 0.048 Uiso 1 1 calc R
H27 H 0.7362 0.2297 1.1804 0.048 Uiso 1 1 calc R
C23 C 0.35428(18) 0.21594(14) 0.86654(12) 0.0218(4) Uani 1 1 d .
C24 C 0.29939(19) 0.18865(15) 0.94317(13) 0.0256(4) Uani 1 1 d .
H28 H 0.3498 0.1629 0.9850 0.031 Uiso 1 1 calc R
C25 C 0.1709(2) 0.19895(15) 0.95885(13) 0.0274(4) Uani 1 1 d .
H29 H 0.1350 0.1799 1.0115 0.033 Uiso 1 1 calc R
C26 C 0.0943(2) 0.23626(15) 0.89952(14) 0.0276(5) Uani 1 1 d .
C27 C 0.1501(2) 0.26286(17) 0.82332(14) 0.0327(5) Uani 1 1 d .
H30 H 0.0994 0.2885 0.7816 0.039 Uiso 1 1 calc R
C28 C 0.2774(2) 0.25310(16) 0.80624(14) 0.0303(5) Uani 1 1 d .
H31 H 0.3127 0.2717 0.7533 0.036 Uiso 1 1 calc R
C29 C -0.0453(2) 0.24800(19) 0.91684(16) 0.0389(6) Uani 1 1 d .
H32 H -0.0727 0.1907 0.9074 0.058 Uiso 1 1 calc R
H33 H -0.0832 0.2973 0.8801 0.058 Uiso 1 1 calc R
H34 H -0.0702 0.2636 0.9743 0.058 Uiso 1 1 calc R
C30 C 0.4584(2) 0.21398(16) 0.61640(13) 0.0291(5) Uani 1 1 d .
C31 C 0.4018(2) 0.28986(18) 0.56944(15) 0.0379(6) Uani 1 1 d .
C32 C 0.3338(3) 0.2733(2) 0.50724(16) 0.0450(6) Uani 1 1 d .
H35 H 0.2939 0.3240 0.4760 0.054 Uiso 1 1 calc R
C33 C 0.3225(3) 0.1849(2) 0.48935(16) 0.0447(6) Uani 1 1 d .
C34 C 0.3793(2) 0.11158(19) 0.53663(15) 0.0395(6) Uani 1 1 d .
H36 H 0.3715 0.0511 0.5252 0.047 Uiso 1 1 calc R
C35 C 0.4472(2) 0.12361(17) 0.60007(14) 0.0322(5) Uani 1 1 d .
C36 C 0.4166(3) 0.38561(19) 0.58450(19) 0.0538(8) Uani 1 1 d .
H37 H 0.4900 0.4012 0.5503 0.081 Uiso 1 1 calc R
H38 H 0.4263 0.3898 0.6428 0.081 Uiso 1 1 calc R
H39 H 0.3430 0.4285 0.5702 0.081 Uiso 1 1 calc R
C37 C 0.2504(3) 0.1692(3) 0.4202(2) 0.0603(9) Uani 1 1 d .
H40 H 0.3078 0.1414 0.3750 0.091 Uiso 1 1 calc R
H41 H 0.2050 0.2280 0.4004 0.091 Uiso 1 1 calc R
H42 H 0.1917 0.1281 0.4405 0.091 Uiso 1 1 calc R
C38 C 0.5057(3) 0.04322(18) 0.65117(16) 0.0419(6) Uani 1 1 d .
H43 H 0.4907 -0.0137 0.6304 0.063 Uiso 1 1 calc R
H44 H 0.4695 0.0481 0.7087 0.063 Uiso 1 1 calc R
H45 H 0.5951 0.0428 0.6479 0.063 Uiso 1 1 calc R
C39 C 0.5418(2) 0.35442(15) 0.93964(13) 0.0275(5) Uani 1 1 d .
H46 H 0.5043 0.3854 0.9904 0.033 Uiso 1 1 calc R
H47 H 0.4766 0.3595 0.9021 0.033 Uiso 1 1 calc R
O2 O 0.64466(15) 0.33811(10) 0.76874(9) 0.0285(3) Uani 1 1 d .
C40 C 0.6889(2) 0.39517(14) 0.81475(14) 0.0267(4) Uani 1 1 d .
C41 C 0.7770(2) 0.44798(15) 0.77653(14) 0.0320(5) Uani 1 1 d .
C42 C 0.8268(3) 0.50051(16) 0.82749(16) 0.0387(6) Uani 1 1 d .
H48 H 0.8892 0.5340 0.8035 0.046 Uiso 1 1 calc R
C43 C 0.7894(3) 0.50628(16) 0.91148(16) 0.0402(6) Uani 1 1 d .
C44 C 0.6961(2) 0.45841(15) 0.94547(15) 0.0340(5) Uani 1 1 d .
H49 H 0.6667 0.4635 1.0022 0.041 Uiso 1 1 calc R
C45 C 0.6447(2) 0.40338(14) 0.89869(13) 0.0276(5) Uani 1 1 d .
C46 C 0.8135(2) 0.45092(16) 0.68241(15) 0.0344(5) Uani 1 1 d .
C47 C 0.6978(3) 0.4800(2) 0.63707(17) 0.0466(7) Uani 1 1 d .
H50 H 0.6407 0.4363 0.6521 0.070 Uiso 1 1 calc R
H51 H 0.7219 0.4808 0.5775 0.070 Uiso 1 1 calc R
H52 H 0.6569 0.5414 0.6527 0.070 Uiso 1 1 calc R
C48 C 0.9006(3) 0.5199(2) 0.65483(18) 0.0567(8) Uani 1 1 d .
H53 H 0.9198 0.5206 0.5948 0.085 Uiso 1 1 calc R
H54 H 0.9774 0.5019 0.6809 0.085 Uiso 1 1 calc R
H55 H 0.8604 0.5811 0.6712 0.085 Uiso 1 1 calc R
C49 C 0.8806(3) 0.35702(17) 0.65505(16) 0.0405(6) Uani 1 1 d .
H56 H 0.8255 0.3117 0.6686 0.061 Uiso 1 1 calc R
H57 H 0.9550 0.3387 0.6836 0.061 Uiso 1 1 calc R
H58 H 0.9043 0.3605 0.5954 0.061 Uiso 1 1 calc R
C50 C 0.8428(4) 0.5657(2) 0.96449(19) 0.0605(9) Uani 1 1 d .
H59 H 0.9229 0.5778 0.9375 0.091 Uiso 1 1 calc R
H60 H 0.8541 0.5338 1.0183 0.091 Uiso 1 1 calc R
H61 H 0.7858 0.6238 0.9720 0.091 Uiso 1 1 calc R
C51 C 0.2884(3) 0.6301(2) 0.67362(18) 0.0479(7) Uani 1 1 d .
C52 C 0.3514(3) 0.7020(2) 0.64012(18) 0.0480(7) Uani 1 1 d .
C53 C 0.4451(3) 0.7208(2) 0.68233(19) 0.0508(7) Uani 1 1 d .
H62 H 0.4870 0.7699 0.6616 0.061 Uiso 1 1 calc R
C54 C 0.4804(3) 0.6717(2) 0.7530(2) 0.0532(7) Uani 1 1 d .
C55 C 0.4182(3) 0.5997(2) 0.7824(2) 0.0541(8) Uani 1 1 d .
H63 H 0.4428 0.5640 0.8301 0.065 Uiso 1 1 calc R
C56 C 0.3221(3) 0.5786(2) 0.74458(18) 0.0507(7) Uani 1 1 d .
C57 C 0.3180(3) 0.7565(2) 0.5625(2) 0.0605(8) Uani 1 1 d .
H64 H 0.2362 0.7945 0.5731 0.091 Uiso 1 1 calc R
H65 H 0.3164 0.7146 0.5192 0.091 Uiso 1 1 calc R
H66 H 0.3798 0.7960 0.5447 0.091 Uiso 1 1 calc R
C58 C 0.5800(3) 0.6953(3) 0.7976(2) 0.0742(11) Uani 1 1 d .
H67 H 0.6313 0.7317 0.7604 0.111 Uiso 1 1 calc R
H68 H 0.6316 0.6388 0.8167 0.111 Uiso 1 1 calc R
H69 H 0.5424 0.7309 0.8451 0.111 Uiso 1 1 calc R
C59 C 0.2537(4) 0.5034(2) 0.7816(2) 0.0776(11) Uani 1 1 d .
H70 H 0.1724 0.5305 0.8082 0.116 Uiso 1 1 calc R
H71 H 0.3014 0.4663 0.8226 0.116 Uiso 1 1 calc R
H72 H 0.2427 0.4645 0.7381 0.116 Uiso 1 1 calc R
N3 N 0.1946(3) 0.6008(2) 0.6342(2) 0.0682(8) Uani 1 1 d .
N4 N 0.1195(3) 0.6587(2) 0.60253(18) 0.0601(7) Uani 1 1 d .
N5 N 0.0402(3) 0.7034(3) 0.5718(2) 0.0839(10) Uani 1 1 d .

loop_
_atom_site_aniso_label
_atom_site_aniso_U_11
_atom_site_aniso_U_22
_atom_site_aniso_U_33
_atom_site_aniso_U_23
_atom_site_aniso_U_13
_atom_site_aniso_U_12
V1 0.02180(18) 0.02273(18) 0.01891(18) 0.00208(13) -0.00351(13) -0.00376(13)
N1 0.0255(9) 0.0300(10) 0.0203(9) 0.0021(7) -0.0037(7) -0.0052(7)
N2 0.0214(8) 0.0271(9) 0.0209(8) 0.0013(7) -0.0064(7) -0.0036(7)
O1 0.0242(7) 0.0204(7) 0.0233(7) 0.0024(5) -0.0025(6) -0.0031(6)
C1 0.0253(10) 0.0200(9) 0.0211(10) 0.0004(7) -0.0085(8) -0.0038(8)
C2 0.0270(10) 0.0245(10) 0.0190(9) -0.0007(8) -0.0070(8) -0.0046(8)
C3 0.0305(11) 0.0268(11) 0.0234(10) -0.0037(8) -0.0092(8) -0.0010(9)
C4 0.0400(13) 0.0216(10) 0.0265(11) -0.0006(8) -0.0131(9) -0.0042(9)
C5 0.0393(12) 0.0244(11) 0.0226(10) 0.0028(8) -0.0109(9) -0.0114(9)
C6 0.0297(11) 0.0250(10) 0.0186(9) 0.0007(8) -0.0078(8) -0.0083(8)
C7 0.0272(11) 0.0265(11) 0.0220(10) 0.0007(8) -0.0015(8) -0.0017(8)
C8 0.0336(12) 0.0336(12) 0.0218(11) 0.0023(9) -0.0004(9) -0.0024(9)
C9 0.0291(11) 0.0292(11) 0.0344(12) 0.0001(9) -0.0021(9) -0.0067(9)
C10 0.0328(12) 0.0356(13) 0.0328(12) 0.0003(10) 0.0019(10) -0.0004(10)
C11 0.0529(16) 0.0235(12) 0.0437(15) 0.0005(10) -0.0112(12) -0.0051(11)
C12 0.0293(11) 0.0261(10) 0.0214(10) 0.0034(8) -0.0058(8) -0.0106(9)
C13 0.0190(9) 0.0281(10) 0.0184(9) 0.0028(8) -0.0034(7) -0.0052(8)
C14 0.0202(9) 0.0278(10) 0.0183(9) 0.0028(8) -0.0018(7) -0.0084(8)
C15 0.0233(10) 0.0230(10) 0.0209(10) 0.0030(8) -0.0038(8) -0.0038(8)
C16 0.0171(9) 0.0283(10) 0.0192(9) 0.0013(8) -0.0020(7) -0.0041(8)
C17 0.0230(10) 0.0276(10) 0.0197(10) -0.0017(8) -0.0031(8) -0.0045(8)
C18 0.0201(9) 0.0266(10) 0.0199(10) 0.0005(8) -0.0003(7) -0.0024(8)
C19 0.0240(10) 0.0271(10) 0.0216(10) 0.0000(8) -0.0067(8) -0.0031(8)
C20 0.0260(11) 0.0318(12) 0.0309(12) -0.0034(9) -0.0088(9) -0.0003(9)
C21 0.0328(12) 0.0476(14) 0.0235(11) 0.0092(10) -0.0061(9) -0.0100(11)
C22 0.0366(12) 0.0337(12) 0.0271(11) -0.0038(9) -0.0137(9) -0.0017(10)
C23 0.0210(10) 0.0223(10) 0.0222(10) -0.0004(8) -0.0037(8) -0.0035(8)
C24 0.0246(10) 0.0297(11) 0.0222(10) 0.0028(8) -0.0052(8) -0.0030(8)
C25 0.0251(11) 0.0322(11) 0.0241(11) 0.0033(8) -0.0007(8) -0.0063(9)
C26 0.0219(10) 0.0288(11) 0.0318(12) 0.0009(9) -0.0047(8) -0.0030(8)
C27 0.0224(11) 0.0456(14) 0.0289(12) 0.0095(10) -0.0064(9) -0.0041(10)
C28 0.0250(11) 0.0407(13) 0.0246(11) 0.0085(9) -0.0051(8) -0.0063(9)
C29 0.0218(11) 0.0535(16) 0.0390(14) 0.0065(11) -0.0040(10) -0.0030(10)
C30 0.0289(11) 0.0382(12) 0.0208(10) 0.0024(9) -0.0058(8) -0.0068(9)
C31 0.0430(14) 0.0414(14) 0.0287(12) 0.0023(10) -0.0117(10) -0.0019(11)
C32 0.0506(16) 0.0530(17) 0.0320(13) 0.0064(12) -0.0201(12) -0.0035(13)
C33 0.0428(15) 0.0601(18) 0.0350(14) 0.0034(12) -0.0168(11) -0.0134(13)
C34 0.0464(15) 0.0470(15) 0.0306(13) 0.0007(11) -0.0114(11) -0.0198(12)
C35 0.0360(12) 0.0397(13) 0.0236(11) 0.0027(9) -0.0063(9) -0.0132(10)
C36 0.076(2) 0.0363(15) 0.0486(17) 0.0043(12) -0.0278(15) 0.0030(14)
C37 0.066(2) 0.076(2) 0.0478(18) 0.0024(15) -0.0339(16) -0.0191(17)
C38 0.0588(17) 0.0384(14) 0.0345(13) 0.0054(10) -0.0170(12) -0.0199(12)
C39 0.0317(11) 0.0254(11) 0.0232(10) -0.0015(8) -0.0052(8) 0.0026(9)
O2 0.0353(9) 0.0270(8) 0.0239(8) -0.0008(6) -0.0020(6) -0.0078(6)
C40 0.0323(11) 0.0188(10) 0.0292(11) 0.0004(8) -0.0078(9) -0.0025(8)
C41 0.0432(13) 0.0216(11) 0.0317(12) 0.0024(9) -0.0061(10) -0.0067(9)
C42 0.0537(16) 0.0289(12) 0.0379(14) 0.0046(10) -0.0089(11) -0.0191(11)
C43 0.0614(17) 0.0263(12) 0.0370(13) 0.0025(10) -0.0162(12) -0.0135(11)
C44 0.0506(15) 0.0234(11) 0.0280(12) 0.0004(9) -0.0100(10) -0.0030(10)
C45 0.0348(12) 0.0191(10) 0.0279(11) 0.0007(8) -0.0070(9) -0.0005(8)
C46 0.0453(14) 0.0266(11) 0.0322(12) 0.0037(9) -0.0007(10) -0.0128(10)
C47 0.0550(17) 0.0454(15) 0.0338(14) 0.0115(11) -0.0032(12) 0.0004(13)
C48 0.085(2) 0.0512(18) 0.0409(16) 0.0001(13) 0.0062(15) -0.0414(17)
C49 0.0454(15) 0.0340(13) 0.0395(14) -0.0018(10) 0.0028(11) -0.0046(11)
C50 0.099(3) 0.0509(18) 0.0444(17) -0.0015(13) -0.0197(17) -0.0406(18)
C51 0.0527(17) 0.0418(15) 0.0482(16) -0.0063(12) -0.0050(13) -0.0040(13)
C52 0.0509(17) 0.0436(15) 0.0438(16) 0.0002(12) 0.0043(13) 0.0000(13)
C53 0.0393(15) 0.0514(17) 0.0580(19) -0.0080(14) 0.0083(13) -0.0046(13)
C54 0.0433(16) 0.0574(19) 0.0531(18) -0.0097(14) 0.0002(13) 0.0066(14)
C55 0.0549(18) 0.0471(17) 0.0537(18) -0.0067(14) -0.0022(14) 0.0085(14)
C56 0.0642(19) 0.0377(15) 0.0459(16) 0.0008(12) 0.0007(14) -0.0023(13)
C57 0.062(2) 0.065(2) 0.0491(18) 0.0131(15) -0.0012(15) -0.0064(16)
C58 0.0453(18) 0.103(3) 0.072(2) -0.017(2) -0.0055(16) -0.0013(19)
C59 0.109(3) 0.048(2) 0.075(3) 0.0131(17) -0.002(2) -0.024(2)
N3 0.072(2) 0.0555(17) 0.079(2) 0.0037(15) -0.0194(16) -0.0131(15)
N4 0.0561(17) 0.0681(19) 0.0578(17) 0.0027(14) -0.0078(14) -0.0167(15)
N5 0.064(2) 0.106(3) 0.081(2) 0.018(2) -0.0139(17) -0.0173(19)

loop_
_atom_type_symbol
_atom_type_description
_atom_type_scat_dispersion_real
_atom_type_scat_dispersion_imag
_atom_type_scat_source
C C 0.0033 0.0016 'International Tables Vol C Tables 4.2.6.8 and 6.1.1.4'
H H 0.0000 0.0000 'International Tables Vol C Tables 4.2.6.8 and 6.1.1.4'
N N 0.0061 0.0033 'International Tables Vol C Tables 4.2.6.8 and 6.1.1.4'
O O 0.0106 0.0060 'International Tables Vol C Tables 4.2.6.8 and 6.1.1.4'
V V 0.3005 0.5294 'International Tables Vol C Tables 4.2.6.8 and 6.1.1.4'

loop_
_geom_angle_atom_site_label_1
_geom_angle_atom_site_label_2
_geom_angle_atom_site_label_3
_geom_angle
N1 V1 O1 112.01(8)
N1 V1 O2 109.00(8)
O1 V1 O2 115.82(7)
N1 V1 N2 103.03(8)
O1 V1 N2 107.52(7)
O2 V1 N2 108.62(7)
N1 V1 C13 135.36(8)
O1 V1 C13 84.31(6)
O2 V1 C13 98.92(7)
N2 V1 C13 33.51(7)
C30 N1 V1 170.55(17)
C23 N2 C13 118.49(16)
C23 N2 V1 139.45(14)
C13 N2 V1 101.96(12)
C1 O1 V1 151.47(13)
O1 C1 C2 120.64(18)
O1 C1 C6 118.41(18)
C2 C1 C6 120.92(19)
C3 C2 C1 117.33(19)
C3 C2 C7 120.62(19)
C1 C2 C7 122.04(18)
C4 C3 C2 123.3(2)
C4 C3 H1 118.4
C2 C3 H1 118.4
C5 C4 C3 117.7(2)
C5 C4 C11 121.6(2)
C3 C4 C11 120.7(2)
C4 C5 C6 122.1(2)
C4 C5 H2 119.0
C6 C5 H2 119.0
C5 C6 C1 118.6(2)
C5 C6 C12 119.56(19)
C1 C6 C12 121.79(18)
C10 C7 C2 111.99(18)
C10 C7 C9 107.17(19)
C2 C7 C9 109.14(17)
C10 C7 C8 107.44(18)
C2 C7 C8 110.32(18)
C9 C7 C8 110.74(18)
C7 C8 H3 109.5
C7 C8 H4 109.5
H3 C8 H4 109.5
C7 C8 H5 109.5
H3 C8 H5 109.5
H4 C8 H5 109.5
C7 C9 H6 109.5
C7 C9 H7 109.5
H6 C9 H7 109.5
C7 C9 H8 109.5
H6 C9 H8 109.5
H7 C9 H8 109.5
C7 C10 H9 109.5
C7 C10 H10 109.5
H9 C10 H10 109.5
C7 C10 H11 109.5
H9 C10 H11 109.5
H10 C10 H11 109.5
C4 C11 H12 109.5
C4 C11 H13 109.5
H12 C11 H13 109.5
C4 C11 H14 109.5
H12 C11 H14 109.5
H13 C11 H14 109.5
C14 C12 C6 113.55(17)
C14 C12 H15 108.9
C6 C12 H15 108.9
C14 C12 H16 108.9
C6 C12 H16 108.9
H15 C12 H16 107.7
C18 C13 C14 121.13(18)
C18 C13 N2 119.81(18)
C14 C13 N2 118.95(18)
C18 C13 V1 109.15(13)
C14 C13 V1 109.25(13)
N2 C13 V1 44.54(9)
C15 C14 C13 118.41(19)
C15 C14 C12 120.72(19)
C13 C14 C12 120.81(18)
C14 C15 C16 122.25(19)
C14 C15 H17 118.9
C16 C15 H17 118.9
C17 C16 C15 117.54(18)
C17 C16 C19 123.01(18)
C15 C16 C19 119.45(18)
C16 C17 C18 122.22(19)
C16 C17 H18 118.9
C18 C17 H18 118.9
C13 C18 C17 118.33(19)
C13 C18 C39 121.70(18)
C17 C18 C39 119.94(19)
C22 C19 C20 108.44(18)
C22 C19 C21 108.71(19)
C20 C19 C21 109.18(18)
C22 C19 C16 112.02(17)
C20 C19 C16 110.31(17)
C21 C19 C16 108.13(17)
C19 C20 H19 109.5
C19 C20 H20 109.5
H19 C20 H20 109.5
C19 C20 H21 109.5
H19 C20 H21 109.5
H20 C20 H21 109.5
C19 C21 H22 109.5
C19 C21 H23 109.5
H22 C21 H23 109.5
C19 C21 H24 109.5
H22 C21 H24 109.5
H23 C21 H24 109.5
C19 C22 H25 109.5
C19 C22 H26 109.5
H25 C22 H26 109.5
C19 C22 H27 109.5
H25 C22 H27 109.5
H26 C22 H27 109.5
C24 C23 C28 118.30(19)
C24 C23 N2 121.52(18)
C28 C23 N2 120.17(18)
C23 C24 C25 120.34(19)
C23 C24 H28 119.8
C25 C24 H28 119.8
C26 C25 C24 121.6(2)
C26 C25 H29 119.2
C24 C25 H29 119.2
C25 C26 C27 117.5(2)
C25 C26 C29 121.5(2)
C27 C26 C29 121.0(2)
C28 C27 C26 121.9(2)
C28 C27 H30 119.0
C26 C27 H30 119.0
C27 C28 C23 120.3(2)
C27 C28 H31 119.8
C23 C28 H31 119.8
C26 C29 H32 109.5
C26 C29 H33 109.5
H32 C29 H33 109.5
C26 C29 H34 109.5
H32 C29 H34 109.5
H33 C29 H34 109.5
N1 C30 C31 120.1(2)
N1 C30 C35 119.2(2)
C31 C30 C35 120.7(2)
C32 C31 C30 118.2(2)
C32 C31 C36 120.7(2)
C30 C31 C36 121.1(2)
C31 C32 C33 122.2(2)
C31 C32 H35 118.9
C33 C32 H35 118.9
C34 C33 C32 118.3(2)
C34 C33 C37 120.9(3)
C32 C33 C37 120.9(3)
C33 C34 C35 122.3(2)
C33 C34 H36 118.9
C35 C34 H36 118.9
C34 C35 C30 118.3(2)
C34 C35 C38 121.1(2)
C30 C35 C38 120.5(2)
C31 C36 H37 109.5
C31 C36 H38 109.5
H37 C36 H38 109.5
C31 C36 H39 109.5
H37 C36 H39 109.5
H38 C36 H39 109.5
C33 C37 H40 109.5
C33 C37 H41 109.5
H40 C37 H41 109.5
C33 C37 H42 109.5
H40 C37 H42 109.5
H41 C37 H42 109.5
C35 C38 H43 109.5
C35 C38 H44 109.5
H43 C38 H44 109.5
C35 C38 H45 109.5
H43 C38 H45 109.5
H44 C38 H45 109.5
C18 C39 C45 113.09(18)
C18 C39 H46 109.0
C45 C39 H46 109.0
C18 C39 H47 109.0
C45 C39 H47 109.0
H46 C39 H47 107.8
C40 O2 V1 146.94(14)
O2 C40 C45 120.2(2)
O2 C40 C41 119.0(2)
C45 C40 C41 120.7(2)
C42 C41 C40 117.0(2)
C42 C41 C46 121.1(2)
C40 C41 C46 121.9(2)
C43 C42 C41 123.4(2)
C43 C42 H48 118.3
C41 C42 H48 118.3
C42 C43 C44 117.7(2)
C42 C43 C50 122.1(3)
C44 C43 C50 120.2(2)
C45 C44 C43 121.8(2)
C45 C44 H49 119.1
C43 C44 H49 119.1
C44 C45 C40 119.2(2)
C44 C45 C39 118.8(2)
C40 C45 C39 122.01(19)
C49 C46 C48 107.2(2)
C49 C46 C47 109.5(2)
C48 C46 C47 107.1(2)
C49 C46 C41 110.60(19)
C48 C46 C41 112.2(2)
C47 C46 C41 110.2(2)
C46 C47 H50 109.5
C46 C47 H51 109.5
H50 C47 H51 109.5
C46 C47 H52 109.5
H50 C47 H52 109.5
H51 C47 H52 109.5
C46 C48 H53 109.5
C46 C48 H54 109.5
H53 C48 H54 109.5
C46 C48 H55 109.5
H53 C48 H55 109.5
H54 C48 H55 109.5
C46 C49 H56 109.5
C46 C49 H57 109.5
H56 C49 H57 109.5
C46 C49 H58 109.5
H56 C49 H58 109.5
H57 C49 H58 109.5
C43 C50 H59 109.5
C43 C50 H60 109.5
H59 C50 H60 109.5
C43 C50 H61 109.5
H59 C50 H61 109.5
H60 C50 H61 109.5
C56 C51 C52 121.2(3)
C56 C51 N3 115.8(3)
C52 C51 N3 122.8(3)
C53 C52 C51 117.2(3)
C53 C52 C57 121.1(3)
C51 C52 C57 121.7(3)
C54 C53 C52 123.1(3)
C54 C53 H62 118.4
C52 C53 H62 118.4
C53 C54 C55 117.7(3)
C53 C54 C58 121.5(3)
C55 C54 C58 120.8(3)
C56 C55 C54 122.2(3)
C56 C55 H63 118.9
C54 C55 H63 118.9
C55 C56 C51 118.5(3)
C55 C56 C59 120.0(3)
C51 C56 C59 121.5(3)
C52 C57 H64 109.5
C52 C57 H65 109.5
H64 C57 H65 109.5
C52 C57 H66 109.5
H64 C57 H66 109.5
H65 C57 H66 109.5
C54 C58 H67 109.5
C54 C58 H68 109.5
H67 C58 H68 109.5
C54 C58 H69 109.5
H67 C58 H69 109.5
H68 C58 H69 109.5
C56 C59 H70 109.5
C56 C59 H71 109.5
H70 C59 H71 109.5
C56 C59 H72 109.5
H70 C59 H72 109.5
H71 C59 H72 109.5
N4 N3 C51 118.5(3)
N5 N4 N3 170.5(4)

loop_
_geom_bond_atom_site_label_1
_geom_bond_atom_site_label_2
_geom_bond_distance
V1 N1 1.6634(18)
V1 O1 1.8071(15)
V1 O2 1.8290(16)
V1 N2 1.8383(18)
V1 C13 2.564(2)
N1 C30 1.394(3)
N2 C23 1.411(3)
N2 C13 1.447(2)
O1 C1 1.361(2)
C1 C2 1.409(3)
C1 C6 1.410(3)
C2 C3 1.394(3)
C2 C7 1.539(3)
C3 C4 1.390(3)
C3 H1 0.9500
C4 C5 1.387(3)
C4 C11 1.509(3)
C5 C6 1.393(3)
C5 H2 0.9500
C6 C12 1.517(3)
C7 C10 1.531(3)
C7 C9 1.540(3)
C7 C8 1.544(3)
C8 H3 0.9800
C8 H4 0.9800
C8 H5 0.9800
C9 H6 0.9800
C9 H7 0.9800
C9 H8 0.9800
C10 H9 0.9800
C10 H10 0.9800
C10 H11 0.9800
C11 H12 0.9800
C11 H13 0.9800
C11 H14 0.9800
C12 C14 1.515(3)
C12 H15 0.9900
C12 H16 0.9900
C13 C18 1.390(3)
C13 C14 1.407(3)
C14 C15 1.386(3)
C15 C16 1.401(3)
C15 H17 0.9500
C16 C17 1.390(3)
C16 C19 1.539(3)
C17 C18 1.403(3)
C17 H18 0.9500
C18 C39 1.517(3)
C19 C22 1.528(3)
C19 C20 1.534(3)
C19 C21 1.534(3)
C20 H19 0.9800
C20 H20 0.9800
C20 H21 0.9800
C21 H22 0.9800
C21 H23 0.9800
C21 H24 0.9800
C22 H25 0.9800
C22 H26 0.9800
C22 H27 0.9800
C23 C24 1.391(3)
C23 C28 1.398(3)
C24 C25 1.393(3)
C24 H28 0.9500
C25 C26 1.385(3)
C25 H29 0.9500
C26 C27 1.386(3)
C26 C29 1.513(3)
C27 C28 1.383(3)
C27 H30 0.9500
C28 H31 0.9500
C29 H32 0.9800
C29 H33 0.9800
C29 H34 0.9800
C30 C31 1.411(3)
C30 C35 1.415(3)
C31 C32 1.394(3)
C31 C36 1.499(4)
C32 C33 1.394(4)
C32 H35 0.9500
C33 C34 1.389(4)
C33 C37 1.511(4)
C34 C35 1.389(3)
C34 H36 0.9500
C35 C38 1.500(3)
C36 H37 0.9800
C36 H38 0.9800
C36 H39 0.9800
C37 H40 0.9800
C37 H41 0.9800
C37 H42 0.9800
C38 H43 0.9800
C38 H44 0.9800
C38 H45 0.9800
C39 C45 1.518(3)
C39 H46 0.9900
C39 H47 0.9900
O2 C40 1.359(3)
C40 C45 1.409(3)
C40 C41 1.414(3)
C41 C42 1.399(3)
C41 C46 1.545(3)
C42 C43 1.392(4)
C42 H48 0.9500
C43 C44 1.392(4)
C43 C50 1.513(4)
C44 C45 1.389(3)
C44 H49 0.9500
C46 C49 1.529(3)
C46 C48 1.532(3)
C46 C47 1.533(4)
C47 H50 0.9800
C47 H51 0.9800
C47 H52 0.9800
C48 H53 0.9800
C48 H54 0.9800
C48 H55 0.9800
C49 H56 0.9800
C49 H57 0.9800
C49 H58 0.9800
C50 H59 0.9800
C50 H60 0.9800
C50 H61 0.9800
C51 C56 1.395(4)
C51 C52 1.417(4)
C51 N3 1.426(4)
C52 C53 1.387(4)
C52 C57 1.503(4)
C53 C54 1.381(4)
C53 H62 0.9500
C54 C55 1.395(5)
C54 C58 1.492(5)
C55 C56 1.381(5)
C55 H63 0.9500
C56 C59 1.506(4)
C57 H64 0.9800
C57 H65 0.9800
C57 H66 0.9800
C58 H67 0.9800
C58 H68 0.9800
C58 H69 0.9800
C59 H70 0.9800
C59 H71 0.9800
C59 H72 0.9800
N3 N4 1.217(4)
N4 N5 1.145(4)

loop_
_geom_torsion_atom_site_label_1
_geom_torsion_atom_site_label_2
_geom_torsion_atom_site_label_3
_geom_torsion_atom_site_label_4
_geom_torsion
O1 V1 N1 C30 48.5(10)
O2 V1 N1 C30 178.0(10)
N2 V1 N1 C30 -66.7(10)
C13 V1 N1 C30 -56.4(10)
N1 V1 N2 C23 -17.4(2)
O1 V1 N2 C23 -135.8(2)
O2 V1 N2 C23 98.1(2)
C13 V1 N2 C23 175.9(3)
N1 V1 N2 C13 166.76(13)
O1 V1 N2 C13 48.31(14)
O2 V1 N2 C13 -77.73(13)
N1 V1 O1 C1 -59.7(3)
O2 V1 O1 C1 174.4(3)
N2 V1 O1 C1 52.8(3)
C13 V1 O1 C1 77.3(3)
V1 O1 C1 C2 136.4(2)
V1 O1 C1 C6 -45.5(4)
O1 C1 C2 C3 179.32(17)
C6 C1 C2 C3 1.2(3)
O1 C1 C2 C7 0.4(3)
C6 C1 C2 C7 -177.68(18)
C1 C2 C3 C4 -0.8(3)
C7 C2 C3 C4 178.11(19)
C2 C3 C4 C5 0.2(3)
C2 C3 C4 C11 180.0(2)
C3 C4 C5 C6 0.0(3)
C11 C4 C5 C6 -179.8(2)
C4 C5 C6 C1 0.4(3)
C4 C5 C6 C12 179.51(19)
O1 C1 C6 C5 -179.19(17)
C2 C1 C6 C5 -1.1(3)
O1 C1 C6 C12 1.8(3)
C2 C1 C6 C12 179.90(18)
C3 C2 C7 C10 2.0(3)
C1 C2 C7 C10 -179.15(19)
C3 C2 C7 C9 -116.5(2)
C1 C2 C7 C9 62.4(2)
C3 C2 C7 C8 121.6(2)
C1 C2 C7 C8 -59.5(3)
C5 C6 C12 C14 124.0(2)
C1 C6 C12 C14 -57.0(3)
C23 N2 C13 C18 -89.4(2)
V1 N2 C13 C18 87.53(19)
C23 N2 C13 C14 94.5(2)
V1 N2 C13 C14 -88.57(18)
C23 N2 C13 V1 -176.9(2)
N1 V1 C13 C18 -131.93(15)
O1 V1 C13 C18 112.29(14)
O2 V1 C13 C18 -3.02(15)
N2 V1 C13 C18 -113.4(2)
N1 V1 C13 C14 93.58(16)
O1 V1 C13 C14 -22.21(14)
O2 V1 C13 C14 -137.52(14)
N2 V1 C13 C14 112.09(19)
N1 V1 C13 N2 -18.52(18)
O1 V1 C13 N2 -134.30(13)
O2 V1 C13 N2 110.39(13)
C18 C13 C14 C15 3.3(3)
N2 C13 C14 C15 179.34(18)
V1 C13 C14 C15 131.38(16)
C18 C13 C14 C12 -174.13(19)
N2 C13 C14 C12 1.9(3)
V1 C13 C14 C12 -46.1(2)
C6 C12 C14 C15 -69.7(2)
C6 C12 C14 C13 107.7(2)
C13 C14 C15 C16 -0.4(3)
C12 C14 C15 C16 177.08(18)
C14 C15 C16 C17 -2.1(3)
C14 C15 C16 C19 176.99(18)
C15 C16 C17 C18 1.8(3)
C19 C16 C17 C18 -177.27(18)
C14 C13 C18 C17 -3.6(3)
N2 C13 C18 C17 -179.60(18)
V1 C13 C18 C17 -131.71(16)
C14 C13 C18 C39 174.35(19)
N2 C13 C18 C39 -1.7(3)
V1 C13 C18 C39 46.2(2)
C16 C17 C18 C13 1.0(3)
C16 C17 C18 C39 -177.00(19)
C17 C16 C19 C22 -7.1(3)
C15 C16 C19 C22 173.82(19)
C17 C16 C19 C20 -128.0(2)
C15 C16 C19 C20 52.9(2)
C17 C16 C19 C21 112.7(2)
C15 C16 C19 C21 -66.4(2)
C13 N2 C23 C24 -9.5(3)
V1 N2 C23 C24 175.07(17)
C13 N2 C23 C28 169.3(2)
V1 N2 C23 C28 -6.1(3)
C28 C23 C24 C25 -0.4(3)
N2 C23 C24 C25 178.48(19)
C23 C24 C25 C26 0.0(3)
C24 C25 C26 C27 0.3(3)
C24 C25 C26 C29 -179.6(2)
C25 C26 C27 C28 -0.1(4)
C29 C26 C27 C28 179.7(2)
C26 C27 C28 C23 -0.3(4)
C24 C23 C28 C27 0.5(3)
N2 C23 C28 C27 -178.3(2)
V1 N1 C30 C31 166.9(9)
V1 N1 C30 C35 -11.5(11)
N1 C30 C31 C32 -177.8(2)
C35 C30 C31 C32 0.6(4)
N1 C30 C31 C36 3.6(4)
C35 C30 C31 C36 -178.0(3)
C30 C31 C32 C33 -1.3(4)
C36 C31 C32 C33 177.3(3)
C31 C32 C33 C34 1.3(4)
C31 C32 C33 C37 -178.6(3)
C32 C33 C34 C35 -0.5(4)
C37 C33 C34 C35 179.3(3)
C33 C34 C35 C30 -0.1(4)
C33 C34 C35 C38 178.9(3)
N1 C30 C35 C34 178.5(2)
C31 C30 C35 C34 0.1(4)
N1 C30 C35 C38 -0.5(3)
C31 C30 C35 C38 -178.9(2)
C13 C18 C39 C45 -106.4(2)
C17 C18 C39 C45 71.5(2)
N1 V1 O2 C40 167.7(3)
O1 V1 O2 C40 -64.9(3)
N2 V1 O2 C40 56.2(3)
C13 V1 O2 C40 23.1(3)
V1 O2 C40 C45 -43.8(4)
V1 O2 C40 C41 138.1(2)
O2 C40 C41 C42 -175.4(2)
C45 C40 C41 C42 6.5(3)
O2 C40 C41 C46 6.9(3)
C45 C40 C41 C46 -171.2(2)
C40 C41 C42 C43 -3.2(4)
C46 C41 C42 C43 174.5(2)
C41 C42 C43 C44 -1.3(4)
C41 C42 C43 C50 -178.4(3)
C42 C43 C44 C45 2.7(4)
C50 C43 C44 C45 179.9(3)
C43 C44 C45 C40 0.5(3)
C43 C44 C45 C39 -179.1(2)
O2 C40 C45 C44 176.63(19)
C41 C40 C45 C44 -5.3(3)
O2 C40 C45 C39 -3.8(3)
C41 C40 C45 C39 174.3(2)
C18 C39 C45 C44 -101.5(2)
C18 C39 C45 C40 79.0(3)
C42 C41 C46 C49 116.4(3)
C40 C41 C46 C49 -66.0(3)
C42 C41 C46 C48 -3.2(4)
C40 C41 C46 C48 174.4(2)
C42 C41 C46 C47 -122.5(3)
C40 C41 C46 C47 55.2(3)
C56 C51 C52 C53 -2.0(4)
N3 C51 C52 C53 -176.8(3)
C56 C51 C52 C57 178.5(3)
N3 C51 C52 C57 3.7(5)
C51 C52 C53 C54 1.6(4)
C57 C52 C53 C54 -178.9(3)
C52 C53 C54 C55 0.2(4)
C52 C53 C54 C58 -178.7(3)
C53 C54 C55 C56 -1.8(4)
C58 C54 C55 C56 177.2(3)
C54 C55 C56 C51 1.4(5)
C54 C55 C56 C59 -176.7(3)
C52 C51 C56 C55 0.6(4)
N3 C51 C56 C55 175.7(3)
C52 C51 C56 C59 178.6(3)
N3 C51 C56 C59 -6.2(4)
C56 C51 N3 N4 143.8(3)
C52 C51 N3 N4 -41.2(5)
C51 N3 N4 N5 -169(2)
